data_2225085
loop_
_publ_author_name
'Xiong, Hui-Ping'
'Wu, Zhi-Jun'
'Chen, Fa-Tang'
'Chen, Wan-Sheng'

_publ_section_title
;
 24-Methylenecycloartanone
;
_journal_coeditor_code PK2219
_journal_issue 2
_journal_name_full 'Acta Crystallographica Section E'
_journal_page_first o260
_journal_page_last o261
_journal_paper_doi 10.1107/S1600536809055123
_journal_volume 66
_journal_year 2010
_chemical_formula_iupac 'C31 H50 O'
_chemical_formula_moiety 'C31 H50 O'
_chemical_formula_sum 'C31 H50 O'
_chemical_formula_weight 438.71
_chemical_name_systematic
;
24-Methylenecycloartanone
;
_space_group_IT_number 4
_symmetry_cell_setting monoclinic
_symmetry_space_group_name_Hall 'P 2yb'
_symmetry_space_group_name_H-M 'P 1 21 1'
_atom_sites_solution_hydrogens geom
_atom_sites_solution_primary direct
_atom_sites_solution_secondary difmap
_audit_creation_method SHELXL-97
_cell_angle_alpha 90.00
_cell_angle_beta 108.542(6)
_cell_angle_gamma 90.00
_cell_formula_units_Z 2
_cell_length_a 9.918(5)
_cell_length_b 10.212(6)
_cell_length_c 14.077(7)
_cell_measurement_pressure 1
_cell_measurement_reflns_used 829
_cell_measurement_temperature 293(2)
_cell_measurement_theta_max 21.048
_cell_measurement_theta_min 2.218
_cell_volume 1351.7(12)
_computing_cell_refinement 'SAINT (Bruker, 2005)'
_computing_data_collection 'SMART (Bruker, 2005)'
_computing_data_reduction 'SAINT (Bruker, 2005)'
_computing_molecular_graphics 'SHELXTL (Sheldrick, 2008)'
_computing_publication_material 'SHELXTL (Sheldrick, 2008)'
_computing_structure_refinement 'SHELXL97 (Sheldrick, 2008)'
_computing_structure_solution 'SHELXS97 (Sheldrick, 2008)'
_diffrn_ambient_temperature 293(2)
_diffrn_measured_fraction_theta_full 0.996
_diffrn_measured_fraction_theta_max 0.996
_diffrn_measurement_device_type 'Bruker SMART APEX CCD area-detector diffractometer'
_diffrn_measurement_method '\f and \w scans'
_diffrn_radiation_monochromator graphite
_diffrn_radiation_source 'fine-focus sealed tube'
_diffrn_radiation_type MoK\a
_diffrn_radiation_wavelength 0.71073
_diffrn_reflns_av_R_equivalents 0.0464
_diffrn_reflns_av_sigmaI/netI 0.0487
_diffrn_reflns_limit_h_max 12
_diffrn_reflns_limit_h_min -12
_diffrn_reflns_limit_k_max 12
_diffrn_reflns_limit_k_min -10
_diffrn_reflns_limit_l_max 15
_diffrn_reflns_limit_l_min -17
_diffrn_reflns_number 6145
_diffrn_reflns_theta_full 26.01
_diffrn_reflns_theta_max 26.01
_diffrn_reflns_theta_min 1.53
_diffrn_standards_number 0
_exptl_absorpt_coefficient_mu 0.062
_exptl_absorpt_correction_T_max 0.9907
_exptl_absorpt_correction_T_min 0.9756
_exptl_absorpt_correction_type multi-scan
_exptl_absorpt_process_details '(SADABS; Sheldrick, 1996)'
_exptl_crystal_colour colorless
_exptl_crystal_density_diffrn 1.078
_exptl_crystal_density_method 'not measured'
_exptl_crystal_description prism
_exptl_crystal_F_000 488
_exptl_crystal_size_max 0.40
_exptl_crystal_size_mid 0.25
_exptl_crystal_size_min 0.15
_refine_diff_density_max 0.142
_refine_diff_density_min -0.202
_refine_ls_abs_structure_details 'Flack (1983), 1530 Friedel pairs'
_refine_ls_abs_structure_Flack 6(3)
_refine_ls_extinction_method none
_refine_ls_goodness_of_fit_ref 0.911
_refine_ls_hydrogen_treatment constr
_refine_ls_matrix_type full
_refine_ls_number_constraints 0
_refine_ls_number_parameters 296
_refine_ls_number_reflns 4360
_refine_ls_number_restraints 1
_refine_ls_restrained_S_all 0.911
_refine_ls_R_factor_all 0.0722
_refine_ls_R_factor_gt 0.0516
_refine_ls_shift/su_max 0.004
_refine_ls_shift/su_mean 0.001
_refine_ls_structure_factor_coef Fsqd
_refine_ls_weighting_details 'calc w=1/[\s^2^(Fo^2^)+(0.0807P)^2^] where P=(Fo^2^+2Fc^2^)/3'
_refine_ls_weighting_scheme calc
_refine_ls_wR_factor_gt 0.1240
_refine_ls_wR_factor_ref 0.1334
_reflns_number_gt 2901
_reflns_number_total 4360
_reflns_threshold_expression I>2\s(I)
_cod_data_source_file pk2219.cif
_cod_data_source_block I
_cod_depositor_comments
;
The following automatic conversions were performed:
'_symmetry_cell_setting' value 'Monoclinic' changed to 'monoclinic'
according to '/home/saulius/struct/CIF-dictionaries/cif_core.dic'
dictionary named 'cif_core.dic' version 2.4.1 from 2010-06-29.

Automatic conversion script
Id: cif_fix_enum 1527 2010-12-29 10:47:43Z saulius 

The following automatic conversions were performed:

'_symmetry_cell_setting' value 'Monoclinic' changed to 'monoclinic'
according to /home/saulius/struct/CIF-dictionaries/cif_core.dic
dictionary named 'cif_core.dic' version 2.4.1 from 2010-06-29.

Automatic conversion script
Id: cif_fix_values 1715 2011-07-08 13:25:40Z adriana 
;
_cod_original_sg_symbol_H-M 'P 21'
_cod_database_code 2225085
_cod_database_fobs_code 2225085

loop_
_symmetry_equiv_pos_as_xyz
'x, y, z'
'-x, y+1/2, -z'

loop_
_atom_site_type_symbol
_atom_site_label
_atom_site_fract_x
_atom_site_fract_y
_atom_site_fract_z
_atom_site_U_iso_or_equiv
_atom_site_adp_type
_atom_site_calc_flag
_atom_site_refinement_flags
_atom_site_occupancy
_atom_site_disorder_assembly
_atom_site_disorder_group
O O1 1.1781(3) -0.0520(3) 0.53829(18) 0.0989(8) Uani d . 1 . .
C C1 1.0700(3) -0.0933(3) 0.7520(2) 0.0627(8) Uani d . 1 . .
H H1A 1.0112 -0.1649 0.7163 0.075 Uiso calc R 1 . .
H H1B 1.1113 -0.1189 0.8216 0.075 Uiso calc R 1 . .
C C2 1.1884(3) -0.0661(4) 0.7068(2) 0.0706(9) Uani d . 1 . .
H H2A 1.2560 -0.0056 0.7499 0.085 Uiso calc R 1 . .
H H2B 1.2382 -0.1472 0.7046 0.085 Uiso calc R 1 . .
C C3 1.1341(3) -0.0092(3) 0.6026(3) 0.0688(8) Uani d . 1 . .
C C4 1.0282(3) 0.1017(3) 0.5845(2) 0.0618(7) Uani d . 1 . .
C C5 0.9150(3) 0.0692(3) 0.63678(18) 0.0535(6) Uani d . 1 . .
H H5 0.8660 -0.0090 0.6022 0.064 Uiso calc R 1 . .
C C6 0.7980(3) 0.1717(3) 0.6220(2) 0.0644(8) Uani d . 1 . .
H H6A 0.8390 0.2540 0.6520 0.077 Uiso calc R 1 . .
H H6B 0.7510 0.1861 0.5511 0.077 Uiso calc R 1 . .
C C7 0.6908(3) 0.1234(3) 0.67106(19) 0.0630(8) Uani d . 1 . .
H H7A 0.6604 0.0355 0.6478 0.076 Uiso calc R 1 . .
H H7B 0.6078 0.1798 0.6517 0.076 Uiso calc R 1 . .
C C8 0.7557(2) 0.1230(3) 0.78469(17) 0.0488(6) Uani d . 1 . .
H H8 0.7796 0.2144 0.8044 0.059 Uiso calc R 1 . .
C C9 0.8977(2) 0.0462(3) 0.82016(17) 0.0487(6) Uani d . 1 . .
C C10 0.9795(2) 0.0275(3) 0.74516(19) 0.0511(7) Uani d . 1 . .
C C11 0.9098(3) -0.0640(3) 0.89571(19) 0.0567(7) Uani d . 1 . .
H H11A 1.0098 -0.0770 0.9320 0.068 Uiso calc R 1 . .
H H11B 0.8752 -0.1438 0.8586 0.068 Uiso calc R 1 . .
C C12 0.8305(3) -0.0463(3) 0.97370(18) 0.0551(7) Uani d . 1 . .
H H12A 0.7763 -0.1252 0.9746 0.066 Uiso calc R 1 . .
H H12B 0.9003 -0.0367 1.0396 0.066 Uiso calc R 1 . .
C C13 0.7297(2) 0.0710(3) 0.95408(16) 0.0457(6) Uani d . 1 . .
C C14 0.6517(2) 0.0792(3) 0.83892(17) 0.0454(6) Uani d . 1 . .
C C15 0.5341(3) 0.1789(3) 0.83282(19) 0.0555(7) Uani d . 1 . .
H H15A 0.5688 0.2675 0.8315 0.067 Uiso calc R 1 . .
H H15B 0.4534 0.1648 0.7731 0.067 Uiso calc R 1 . .
C C16 0.4922(3) 0.1564(3) 0.92712(19) 0.0596(7) Uani d . 1 . .
H H16A 0.3980 0.1181 0.9096 0.072 Uiso calc R 1 . .
H H16B 0.4915 0.2389 0.9612 0.072 Uiso calc R 1 . .
C C17 0.6035(2) 0.0623(3) 0.99590(17) 0.0492(6) Uani d . 1 . .
H H17 0.5645 -0.0264 0.9813 0.059 Uiso calc R 1 . .
C C18 0.8169(3) 0.1938(3) 0.9943(2) 0.0617(7) Uani d . 1 . .
H H18A 0.8885 0.2042 0.9624 0.092 Uiso calc R 1 . .
H H18B 0.8615 0.1855 1.0654 0.092 Uiso calc R 1 . .
H H18C 0.7555 0.2689 0.9805 0.092 Uiso calc R 1 . .
C C19 1.0290(3) 0.1257(3) 0.82928(19) 0.0608(7) Uani d . 1 . .
H H19A 1.1144 0.1051 0.8841 0.073 Uiso calc R 1 . .
H H19B 1.0165 0.2179 0.8120 0.073 Uiso calc R 1 . .
C C20 0.6255(3) 0.0873(3) 1.10733(18) 0.0570(7) Uani d . 1 . .
H H20 0.6570 0.1781 1.1224 0.068 Uiso calc R 1 . .
C C21 0.7383(3) -0.0022(4) 1.1761(2) 0.0780(10) Uani d . 1 . .
H H21A 0.7108 -0.0920 1.1612 0.117 Uiso calc R 1 . .
H H21B 0.7469 0.0161 1.2446 0.117 Uiso calc R 1 . .
H H21C 0.8280 0.0129 1.1655 0.117 Uiso calc R 1 . .
C C22 0.4822(3) 0.0714(3) 1.12670(18) 0.0603(7) Uani d . 1 . .
H H22A 0.4172 0.1368 1.0874 0.072 Uiso calc R 1 . .
H H22B 0.4436 -0.0138 1.1018 0.072 Uiso calc R 1 . .
C C23 0.4841(3) 0.0832(4) 1.23481(19) 0.0675(8) Uani d . 1 . .
H H23A 0.5483 0.0173 1.2742 0.081 Uiso calc R 1 . .
H H23B 0.5230 0.1681 1.2600 0.081 Uiso calc R 1 . .
C C24 0.3429(3) 0.0683(3) 1.2521(2) 0.0671(8) Uani d . 1 . .
C C25 0.3436(4) 0.0745(4) 1.3605(2) 0.0851(10) Uani d . 1 . .
H H25 0.2496 0.0427 1.3590 0.102 Uiso calc R 1 . .
C C26 0.4480(4) -0.0188(4) 1.4282(2) 0.0938(11) Uani d . 1 . .
H H26A 0.4323 -0.0225 1.4920 0.141 Uiso calc R 1 . .
H H26B 0.5431 0.0109 1.4373 0.141 Uiso calc R 1 . .
H H26C 0.4354 -0.1045 1.3986 0.141 Uiso calc R 1 . .
C C27 0.3530(6) 0.2084(4) 1.3999(3) 0.1210(16) Uani d . 1 . .
H H27A 0.2708 0.2572 1.3620 0.181 Uiso calc R 1 . .
H H27B 0.4372 0.2498 1.3945 0.181 Uiso calc R 1 . .
H H27C 0.3573 0.2057 1.4689 0.181 Uiso calc R 1 . .
C C28 1.1138(4) 0.2263(3) 0.6265(3) 0.0837(10) Uani d . 1 . .
H H28A 1.0498 0.2988 0.6200 0.126 Uiso calc R 1 . .
H H28B 1.1784 0.2445 0.5899 0.126 Uiso calc R 1 . .
H H28C 1.1666 0.2133 0.6960 0.126 Uiso calc R 1 . .
C C29 0.9553(4) 0.1175(4) 0.4711(2) 0.0858(10) Uani d . 1 . .
H H29A 0.8986 0.0415 0.4453 0.129 Uiso calc R 1 . .
H H29B 1.0263 0.1273 0.4385 0.129 Uiso calc R 1 . .
H H29C 0.8956 0.1938 0.4587 0.129 Uiso calc R 1 . .
C C30 0.5813(3) -0.0514(3) 0.79658(19) 0.0564(7) Uani d . 1 . .
H H30A 0.6532 -0.1133 0.7946 0.085 Uiso calc R 1 . .
H H30B 0.5172 -0.0379 0.7300 0.085 Uiso calc R 1 . .
H H30C 0.5295 -0.0845 0.8386 0.085 Uiso calc R 1 . .
C C31 0.2222(3) 0.0485(5) 1.1819(3) 0.0985(13) Uani d . 1 . .
H H31A 0.2195 0.0427 1.1154 0.118 Uiso calc R 1 . .
H H31B 0.1389 0.0403 1.1983 0.118 Uiso calc R 1 . .

loop_
_atom_site_aniso_label
_atom_site_aniso_U_11
_atom_site_aniso_U_22
_atom_site_aniso_U_33
_atom_site_aniso_U_12
_atom_site_aniso_U_13
_atom_site_aniso_U_23
O1 0.1252(19) 0.092(2) 0.1038(17) 0.0216(16) 0.0714(15) 0.0033(16)
C1 0.0527(15) 0.068(2) 0.0665(17) 0.0111(14) 0.0177(13) 0.0094(15)
C2 0.0561(16) 0.083(2) 0.0737(19) 0.0086(16) 0.0222(14) -0.0040(18)
C3 0.0722(19) 0.062(2) 0.083(2) -0.0045(16) 0.0394(17) -0.0080(17)
C4 0.0677(16) 0.059(2) 0.0637(17) -0.0049(15) 0.0278(13) -0.0020(15)
C5 0.0566(14) 0.0481(16) 0.0532(14) -0.0033(14) 0.0139(11) -0.0010(13)
C6 0.0673(17) 0.066(2) 0.0598(16) 0.0105(15) 0.0198(13) 0.0175(15)
C7 0.0539(15) 0.076(2) 0.0544(15) 0.0136(14) 0.0109(12) 0.0157(15)
C8 0.0470(13) 0.0434(14) 0.0522(14) 0.0029(11) 0.0106(11) 0.0036(12)
C9 0.0424(13) 0.0552(18) 0.0434(13) 0.0042(12) 0.0066(10) 0.0017(12)
C10 0.0418(13) 0.0554(17) 0.0538(15) 0.0041(12) 0.0122(11) 0.0004(12)
C11 0.0500(14) 0.0578(18) 0.0596(16) 0.0163(13) 0.0137(12) 0.0101(14)
C12 0.0539(15) 0.0563(18) 0.0501(15) 0.0095(13) 0.0095(12) 0.0075(13)
C13 0.0418(12) 0.0434(14) 0.0477(13) 0.0023(12) 0.0086(10) 0.0003(12)
C14 0.0409(11) 0.0410(14) 0.0489(13) 0.0029(11) 0.0067(10) -0.0024(12)
C15 0.0498(14) 0.0590(18) 0.0554(15) 0.0119(13) 0.0135(12) 0.0026(13)
C16 0.0591(15) 0.0576(19) 0.0606(15) 0.0128(13) 0.0169(12) 0.0001(14)
C17 0.0498(13) 0.0439(15) 0.0503(13) 0.0015(12) 0.0110(11) -0.0017(13)
C18 0.0627(17) 0.0607(19) 0.0582(16) -0.0092(14) 0.0145(13) -0.0077(14)
C19 0.0494(14) 0.072(2) 0.0584(16) -0.0089(14) 0.0129(12) -0.0050(15)
C20 0.0608(15) 0.0550(18) 0.0520(14) -0.0003(14) 0.0135(12) -0.0047(13)
C21 0.0720(18) 0.103(3) 0.0548(17) 0.0160(18) 0.0145(14) 0.0079(17)
C22 0.0714(16) 0.0582(17) 0.0521(15) 0.0002(15) 0.0206(12) -0.0068(14)
C23 0.0748(17) 0.072(2) 0.0535(15) 0.0040(16) 0.0165(13) -0.0042(16)
C24 0.0770(19) 0.067(2) 0.0611(17) 0.0106(18) 0.0266(15) -0.0006(16)
C25 0.099(2) 0.104(3) 0.0598(19) 0.011(2) 0.0346(17) 0.004(2)
C26 0.115(3) 0.095(3) 0.067(2) -0.010(2) 0.0237(19) 0.013(2)
C27 0.209(5) 0.088(3) 0.083(3) 0.015(3) 0.071(3) -0.014(2)
C28 0.092(2) 0.063(2) 0.110(3) -0.0162(19) 0.051(2) 0.000(2)
C29 0.107(2) 0.089(3) 0.071(2) 0.007(2) 0.0418(18) 0.0105(19)
C30 0.0497(14) 0.0582(18) 0.0587(16) -0.0042(13) 0.0134(12) -0.0114(14)
C31 0.074(2) 0.151(4) 0.072(2) 0.004(2) 0.0248(18) 0.000(2)

loop_
_atom_type_symbol
_atom_type_description
_atom_type_scat_dispersion_real
_atom_type_scat_dispersion_imag
_atom_type_scat_source
C C 0.0033 0.0016 'International Tables Vol C Tables 4.2.6.8 and 6.1.1.4'
H H 0.0000 0.0000 'International Tables Vol C Tables 4.2.6.8 and 6.1.1.4'
O O 0.0106 0.0060 'International Tables Vol C Tables 4.2.6.8 and 6.1.1.4'

loop_
_geom_angle_atom_site_label_1
_geom_angle_atom_site_label_2
_geom_angle_atom_site_label_3
_geom_angle_site_symmetry_1
_geom_angle_site_symmetry_3
_geom_angle
_geom_angle_publ_flag
C10 C1 C2 . . 110.2(2) ?
C10 C1 H1A . . 109.6 ?
C2 C1 H1A . . 109.6 ?
C10 C1 H1B . . 109.6 ?
C2 C1 H1B . . 109.6 ?
H1A C1 H1B . . 108.1 ?
C3 C2 C1 . . 113.0(2) ?
C3 C2 H2A . . 109.0 ?
C1 C2 H2A . . 109.0 ?
C3 C2 H2B . . 109.0 ?
C1 C2 H2B . . 109.0 ?
H2A C2 H2B . . 107.8 ?
O1 C3 C2 . . 119.3(3) ?
O1 C3 C4 . . 122.9(3) ?
C2 C3 C4 . . 117.8(3) ?
C3 C4 C29 . . 109.1(3) ?
C3 C4 C28 . . 106.6(2) ?
C29 C4 C28 . . 109.4(3) ?
C3 C4 C5 . . 109.0(2) ?
C29 C4 C5 . . 109.9(2) ?
C28 C4 C5 . . 112.7(2) ?
C10 C5 C6 . . 112.9(2) ?
C10 C5 C4 . . 113.4(2) ?
C6 C5 C4 . . 114.8(2) ?
C10 C5 H5 . . 104.8 ?
C6 C5 H5 . . 104.8 ?
C4 C5 H5 . . 104.8 ?
C7 C6 C5 . . 109.1(2) ?
C7 C6 H6A . . 109.9 ?
C5 C6 H6A . . 109.9 ?
C7 C6 H6B . . 109.9 ?
C5 C6 H6B . . 109.9 ?
H6A C6 H6B . . 108.3 ?
C6 C7 C8 . . 110.7(2) ?
C6 C7 H7A . . 109.5 ?
C8 C7 H7A . . 109.5 ?
C6 C7 H7B . . 109.5 ?
C8 C7 H7B . . 109.5 ?
H7A C7 H7B . . 108.1 ?
C7 C8 C14 . . 113.4(2) ?
C7 C8 C9 . . 112.2(2) ?
C14 C8 C9 . . 112.2(2) ?
C7 C8 H8 . . 106.1 ?
C14 C8 H8 . . 106.1 ?
C9 C8 H8 . . 106.1 ?
C19 C9 C11 . . 117.6(2) ?
C19 C9 C10 . . 59.54(17) ?
C11 C9 C10 . . 116.5(2) ?
C19 C9 C8 . . 115.3(2) ?
C11 C9 C8 . . 117.4(2) ?
C10 C9 C8 . . 117.8(2) ?
C19 C10 C1 . . 117.0(2) ?
C19 C10 C5 . . 122.1(2) ?
C1 C10 C5 . . 110.2(2) ?
C19 C10 C9 . . 59.27(17) ?
C1 C10 C9 . . 119.4(2) ?
C5 C10 C9 . . 120.8(2) ?
C9 C11 C12 . . 117.5(2) ?
C9 C11 H11A . . 107.9 ?
C12 C11 H11A . . 107.9 ?
C9 C11 H11B . . 107.9 ?
C12 C11 H11B . . 107.9 ?
H11A C11 H11B . . 107.2 ?
C13 C12 C11 . . 114.4(2) ?
C13 C12 H12A . . 108.7 ?
C11 C12 H12A . . 108.7 ?
C13 C12 H12B . . 108.7 ?
C11 C12 H12B . . 108.7 ?
H12A C12 H12B . . 107.6 ?
C18 C13 C12 . . 108.44(19) ?
C18 C13 C17 . . 109.7(2) ?
C12 C13 C17 . . 116.6(2) ?
C18 C13 C14 . . 112.1(2) ?
C12 C13 C14 . . 108.02(19) ?
C17 C13 C14 . . 101.81(16) ?
C15 C14 C8 . . 113.5(2) ?
C15 C14 C30 . . 108.2(2) ?
C8 C14 C30 . . 110.8(2) ?
C15 C14 C13 . . 102.19(19) ?
C8 C14 C13 . . 110.07(18) ?
C30 C14 C13 . . 111.8(2) ?
C16 C15 C14 . . 105.3(2) ?
C16 C15 H15A . . 110.7 ?
C14 C15 H15A . . 110.7 ?
C16 C15 H15B . . 110.7 ?
C14 C15 H15B . . 110.7 ?
H15A C15 H15B . . 108.8 ?
C15 C16 C17 . . 107.4(2) ?
C15 C16 H16A . . 110.2 ?
C17 C16 H16A . . 110.2 ?
C15 C16 H16B . . 110.2 ?
C17 C16 H16B . . 110.2 ?
H16A C16 H16B . . 108.5 ?
C20 C17 C13 . . 120.69(19) ?
C20 C17 C16 . . 112.2(2) ?
C13 C17 C16 . . 103.2(2) ?
C20 C17 H17 . . 106.7 ?
C13 C17 H17 . . 106.7 ?
C16 C17 H17 . . 106.7 ?
C13 C18 H18A . . 109.5 ?
C13 C18 H18B . . 109.5 ?
H18A C18 H18B . . 109.5 ?
C13 C18 H18C . . 109.5 ?
H18A C18 H18C . . 109.5 ?
H18B C18 H18C . . 109.5 ?
C9 C19 C10 . . 61.19(17) ?
C9 C19 H19A . . 117.6 ?
C10 C19 H19A . . 117.6 ?
C9 C19 H19B . . 117.6 ?
C10 C19 H19B . . 117.6 ?
H19A C19 H19B . . 114.8 ?
C21 C20 C17 . . 112.7(2) ?
C21 C20 C22 . . 110.9(2) ?
C17 C20 C22 . . 108.92(19) ?
C21 C20 H20 . . 108.1 ?
C17 C20 H20 . . 108.1 ?
C22 C20 H20 . . 108.1 ?
C20 C21 H21A . . 109.5 ?
C20 C21 H21B . . 109.5 ?
H21A C21 H21B . . 109.5 ?
C20 C21 H21C . . 109.5 ?
H21A C21 H21C . . 109.5 ?
H21B C21 H21C . . 109.5 ?
C23 C22 C20 . . 116.8(2) ?
C23 C22 H22A . . 108.1 ?
C20 C22 H22A . . 108.1 ?
C23 C22 H22B . . 108.1 ?
C20 C22 H22B . . 108.1 ?
H22A C22 H22B . . 107.3 ?
C24 C23 C22 . . 116.0(2) ?
C24 C23 H23A . . 108.3 ?
C22 C23 H23A . . 108.3 ?
C24 C23 H23B . . 108.3 ?
C22 C23 H23B . . 108.3 ?
H23A C23 H23B . . 107.4 ?
C31 C24 C23 . . 124.8(3) ?
C31 C24 C25 . . 118.5(3) ?
C23 C24 C25 . . 116.7(3) ?
C27 C25 C26 . . 113.7(3) ?
C27 C25 C24 . . 113.3(3) ?
C26 C25 C24 . . 113.0(3) ?
C27 C25 H25 . . 105.2 ?
C26 C25 H25 . . 105.2 ?
C24 C25 H25 . . 105.2 ?
C25 C26 H26A . . 109.5 ?
C25 C26 H26B . . 109.5 ?
H26A C26 H26B . . 109.5 ?
C25 C26 H26C . . 109.5 ?
H26A C26 H26C . . 109.5 ?
H26B C26 H26C . . 109.5 ?
C25 C27 H27A . . 109.5 ?
C25 C27 H27B . . 109.5 ?
H27A C27 H27B . . 109.5 ?
C25 C27 H27C . . 109.5 ?
H27A C27 H27C . . 109.5 ?
H27B C27 H27C . . 109.5 ?
C4 C28 H28A . . 109.5 ?
C4 C28 H28B . . 109.5 ?
H28A C28 H28B . . 109.5 ?
C4 C28 H28C . . 109.5 ?
H28A C28 H28C . . 109.5 ?
H28B C28 H28C . . 109.5 ?
C4 C29 H29A . . 109.5 ?
C4 C29 H29B . . 109.5 ?
H29A C29 H29B . . 109.5 ?
C4 C29 H29C . . 109.5 ?
H29A C29 H29C . . 109.5 ?
H29B C29 H29C . . 109.5 ?
C14 C30 H30A . . 109.5 ?
C14 C30 H30B . . 109.5 ?
H30A C30 H30B . . 109.5 ?
C14 C30 H30C . . 109.5 ?
H30A C30 H30C . . 109.5 ?
H30B C30 H30C . . 109.5 ?
C24 C31 H31A . . 120.0 ?
C24 C31 H31B . . 120.0 ?
H31A C31 H31B . . 120.0 ?

loop_
_geom_bond_atom_site_label_1
_geom_bond_atom_site_label_2
_geom_bond_site_symmetry_2
_geom_bond_distance
_geom_bond_publ_flag
O1 C3 . 1.205(3) ?
C1 C10 . 1.511(4) ?
C1 C2 . 1.528(4) ?
C1 H1A . 0.9700 ?
C1 H1B . 0.9700 ?
C2 C3 . 1.509(4) ?
C2 H2A . 0.9700 ?
C2 H2B . 0.9700 ?
C3 C4 . 1.511(4) ?
C4 C29 . 1.537(4) ?
C4 C28 . 1.539(4) ?
C4 C5 . 1.562(4) ?
C5 C10 . 1.516(4) ?
C5 C6 . 1.527(4) ?
C5 H5 . 0.9800 ?
C6 C7 . 1.522(4) ?
C6 H6A . 0.9700 ?
C6 H6B . 0.9700 ?
C7 C8 . 1.523(4) ?
C7 H7A . 0.9700 ?
C7 H7B . 0.9700 ?
C8 C14 . 1.532(3) ?
C8 C9 . 1.549(3) ?
C8 H8 . 0.9800 ?
C9 C19 . 1.505(4) ?
C9 C11 . 1.527(4) ?
C9 C10 . 1.534(4) ?
C10 C19 . 1.510(4) ?
C11 C12 . 1.551(4) ?
C11 H11A . 0.9700 ?
C11 H11B . 0.9700 ?
C12 C13 . 1.528(4) ?
C12 H12A . 0.9700 ?
C12 H12B . 0.9700 ?
C13 C18 . 1.526(4) ?
C13 C17 . 1.546(3) ?
C13 C14 . 1.561(3) ?
C14 C15 . 1.530(3) ?
C14 C30 . 1.534(4) ?
C15 C16 . 1.529(4) ?
C15 H15A . 0.9700 ?
C15 H15B . 0.9700 ?
C16 C17 . 1.549(3) ?
C16 H16A . 0.9700 ?
C16 H16B . 0.9700 ?
C17 C20 . 1.535(4) ?
C17 H17 . 0.9800 ?
C18 H18A . 0.9600 ?
C18 H18B . 0.9600 ?
C18 H18C . 0.9600 ?
C19 H19A . 0.9700 ?
C19 H19B . 0.9700 ?
C20 C21 . 1.528(4) ?
C20 C22 . 1.539(4) ?
C20 H20 . 0.9800 ?
C21 H21A . 0.9600 ?
C21 H21B . 0.9600 ?
C21 H21C . 0.9600 ?
C22 C23 . 1.521(4) ?
C22 H22A . 0.9700 ?
C22 H22B . 0.9700 ?
C23 C24 . 1.504(4) ?
C23 H23A . 0.9700 ?
C23 H23B . 0.9700 ?
C24 C31 . 1.303(4) ?
C24 C25 . 1.524(4) ?
C25 C27 . 1.467(6) ?
C25 C26 . 1.504(5) ?
C25 H25 . 0.9800 ?
C26 H26A . 0.9600 ?
C26 H26B . 0.9600 ?
C26 H26C . 0.9600 ?
C27 H27A . 0.9600 ?
C27 H27B . 0.9600 ?
C27 H27C . 0.9600 ?
C28 H28A . 0.9600 ?
C28 H28B . 0.9600 ?
C28 H28C . 0.9600 ?
C29 H29A . 0.9600 ?
C29 H29B . 0.9600 ?
C29 H29C . 0.9600 ?
C30 H30A . 0.9600 ?
C30 H30B . 0.9600 ?
C30 H30C . 0.9600 ?
C31 H31A . 0.9300 ?
C31 H31B . 0.9300 ?

loop_
_cod_related_entry_id
_cod_related_entry_database
_cod_related_entry_code
1 ChemSpider 10190491
